data_4315930
loop_
_publ_author_name
'Cristina Femoni'
'Maria Carmela Iapalucci'
'Giuliano Longoni'
'Tatiana Lovato'
'Stefano Stagni'
'Stefano Zacchini'

_publ_section_title
;
 Self-Assembly of [Pt3n(CO)6n]2- (n= 4-8) Carbonyl Clusters: from
 Molecules to Conducting Molecular Metal Wires
;
_journal_name_full 'Inorganic Chemistry'
_journal_page_first 5992
_journal_page_last 6004
_journal_paper_doi 10.1021/ic100547j
_journal_volume 49
_journal_year 2010
_chemical_formula_sum 'C88 H40 N18 O36 Pt18 Ru2'
_chemical_formula_weight 5639.14
_chemical_name_systematic
; 
 ? 
;
_space_group_IT_number 12
_symmetry_cell_setting monoclinic
_symmetry_space_group_name_Hall '-C 2y'
_symmetry_space_group_name_H-M 'C 1 2/m 1'
_atom_sites_solution_hydrogens geom
_atom_sites_solution_primary direct
_atom_sites_solution_secondary difmap
_audit_creation_method SHELXL-97
_cell_angle_alpha 90.00
_cell_angle_beta 121.5300(10)
_cell_angle_gamma 90.00
_cell_formula_units_Z 2
_cell_length_a 37.690(4)
_cell_length_b 9.3606(9)
_cell_length_c 20.488(2)
_cell_measurement_reflns_used 6825
_cell_measurement_temperature 293(2)
_cell_measurement_theta_max 22.588
_cell_measurement_theta_min 2.266
_cell_volume 6161.1(11)
_computing_structure_refinement 'SHELXL-97 (Sheldrick, 1997)'
_computing_structure_solution 'SHELXS-97 (Sheldrick, 1990)'
_diffrn_ambient_temperature 293(2)
_diffrn_measured_fraction_theta_full 0.991
_diffrn_measured_fraction_theta_max 0.991
_diffrn_measurement_device_type 'CCD area detector'
_diffrn_measurement_method 'phi and omega scans'
_diffrn_radiation_monochromator graphite
_diffrn_radiation_source 'fine-focus sealed tube'
_diffrn_radiation_type MoK\a
_diffrn_radiation_wavelength 0.71073
_diffrn_reflns_av_R_equivalents 0.0844
_diffrn_reflns_av_sigmaI/netI 0.0655
_diffrn_reflns_limit_h_max 44
_diffrn_reflns_limit_h_min -44
_diffrn_reflns_limit_k_max 11
_diffrn_reflns_limit_k_min -11
_diffrn_reflns_limit_l_max 24
_diffrn_reflns_limit_l_min -24
_diffrn_reflns_number 29212
_diffrn_reflns_theta_full 25.03
_diffrn_reflns_theta_max 25.03
_diffrn_reflns_theta_min 1.99
_exptl_absorpt_coefficient_mu 20.653
_exptl_absorpt_correction_T_max 0.2319
_exptl_absorpt_correction_T_min 0.1601
_exptl_absorpt_correction_type empirical
_exptl_crystal_colour orange-red
_exptl_crystal_density_diffrn 3.040
_exptl_crystal_density_method 'not measured'
_exptl_crystal_description 'thin plate'
_exptl_crystal_F_000 4948
_exptl_crystal_size_max 0.14
_exptl_crystal_size_mid 0.11
_exptl_crystal_size_min 0.10
_refine_diff_density_max 2.759
_refine_diff_density_min -2.605
_refine_diff_density_rms 0.304
_refine_ls_extinction_method none
_refine_ls_goodness_of_fit_ref 1.079
_refine_ls_hydrogen_treatment constr
_refine_ls_matrix_type full
_refine_ls_number_parameters 448
_refine_ls_number_reflns 5743
_refine_ls_number_restraints 673
_refine_ls_restrained_S_all 1.032
_refine_ls_R_factor_all 0.1207
_refine_ls_R_factor_gt 0.0741
_refine_ls_shift/su_max 0.001
_refine_ls_shift/su_mean 0.000
_refine_ls_structure_factor_coef Fsqd
_refine_ls_weighting_details 'calc w=1/[\s^2^(Fo^2^)+(0.0279P)^2^+825.1965P] where P=(Fo^2^+2Fc^2^)/3'
_refine_ls_weighting_scheme calc
_refine_ls_wR_factor_gt 0.1584
_refine_ls_wR_factor_ref 0.1784
_reflns_number_gt 3605
_reflns_number_total 5743
_reflns_threshold_expression >2sigma(I)
_cod_data_source_file ic100547j_si_001_6.cif
_cod_data_source_block c2m
_cod_original_cell_volume 6161.1(10)
_cod_database_code 4315930

loop_
_symmetry_equiv_pos_as_xyz
'x, y, z'
'-x, y, -z'
'x+1/2, y+1/2, z'
'-x+1/2, y+1/2, -z'
'-x, -y, -z'
'x, -y, z'
'-x+1/2, -y+1/2, -z'
'x+1/2, -y+1/2, z'

loop_
_atom_site_label
_atom_site_type_symbol
_atom_site_fract_x
_atom_site_fract_y
_atom_site_fract_z
_atom_site_U_iso_or_equiv
_atom_site_adp_type
_atom_site_occupancy
_atom_site_symmetry_multiplicity
_atom_site_calc_flag
_atom_site_refinement_flags
_atom_site_disorder_assembly
_atom_site_disorder_group
Pt1 Pt 0.99243(5) 0.0000 0.31604(9) 0.0587(4) Uani 1 2 d SU . .
Pt2 Pt 1.00534(5) 0.0000 0.20021(9) 0.0590(4) Uani 1 2 d SU . .
Pt3 Pt 0.92810(5) 0.0000 0.17276(10) 0.0656(4) Uani 1 2 d SU . .
Pt4 Pt 1.01709(3) 0.33398(13) 0.24835(6) 0.0634(3) Uani 1 1 d U . .
Pt5 Pt 0.93512(3) 0.33381(13) 0.15214(6) 0.0681(3) Uani 1 1 d U . .
Pt6 Pt 0.96664(4) 0.33327(14) 0.30261(7) 0.0688(3) Uani 1 1 d U . .
C1 C 0.9489(13) 0.0000 0.0966(18) 0.071(2) Uani 1 2 d SDU . .
O1 O 0.9354(11) 0.0000 0.0311(16) 0.105(10) Uani 1 2 d SDU . .
C2 C 0.8710(10) 0.0000 0.103(2) 0.086(4) Uani 1 2 d SDU . .
O2 O 0.8361(9) 0.0000 0.0562(18) 0.099(7) Uani 1 2 d SDU . .
C3 C 1.0468(9) 0.0000 0.318(2) 0.062(2) Uani 1 2 d SDU . .
O3 O 1.0824(7) 0.0000 0.3607(15) 0.073(7) Uani 1 2 d SDU . .
C4 C 1.0202(12) 0.0000 0.4225(18) 0.066(4) Uani 1 2 d SDU . .
O4 O 1.0369(9) 0.0000 0.4876(16) 0.089(9) Uani 1 2 d SDU . .
C5 C 0.9278(12) 0.0000 0.276(2) 0.071(2) Uani 1 2 d SDU . .
O5 O 0.9054(9) 0.0000 0.2988(17) 0.084(6) Uani 1 2 d SDU . .
C6 C 1.0391(13) 0.0000 0.163(2) 0.079(4) Uani 1 2 d SDU . .
O6 O 1.0575(10) 0.0000 0.1322(19) 0.105(8) Uani 1 2 d SDU . .
C7 C 0.9820(9) 0.331(3) 0.1314(13) 0.064(3) Uani 1 1 d DU . .
O7 O 0.9853(7) 0.326(3) 0.0779(11) 0.102(7) Uani 1 1 d DU . .
C8 C 0.8892(9) 0.323(4) 0.0551(15) 0.094(7) Uani 1 1 d DU . .
O8 O 0.8620(8) 0.305(3) -0.0061(13) 0.156(13) Uani 1 1 d DU . .
C9 C 0.9071(7) 0.323(3) 0.2155(18) 0.075(4) Uani 1 1 d DU . .
O9 O 0.8745(6) 0.324(2) 0.2079(14) 0.097(6) Uani 1 1 d DU . .
C10 C 1.0294(8) 0.327(3) 0.3586(12) 0.067(3) Uani 1 1 d DU . .
O10 O 1.0587(6) 0.324(2) 0.4198(10) 0.087(6) Uani 1 1 d DU . .
C11 C 1.0711(8) 0.320(4) 0.2716(18) 0.083(6) Uani 1 1 d DU . .
O11 O 1.1051(7) 0.302(4) 0.2869(19) 0.158(13) Uani 1 1 d DU . .
C12 C 0.9582(12) 0.329(4) 0.3818(19) 0.107(9) Uani 1 1 d DU . .
O12 O 0.9508(9) 0.316(3) 0.4295(15) 0.131(8) Uani 1 1 d DU . .
Ru1 Ru 1.21842(12) 0.4214(5) 0.2899(2) 0.0622(9) Uani 0.50 1 d PGU A -1
N1 N 1.2422(2) 0.5064(8) 0.2281(4) 0.0646(12) Uani 0.50 1 d PGU A -1
C101 C 1.2198(3) 0.5710(10) 0.1588(4) 0.0647(13) Uani 0.50 1 d PGU A -1
H101 H 1.1912 0.5816 0.1366 0.078 Uiso 0.50 1 calc PR A -1
C102 C 1.2381(4) 0.6206(13) 0.1207(6) 0.0648(13) Uani 0.50 1 d PGU A -1
H102 H 1.2220 0.6645 0.0733 0.078 Uiso 0.50 1 calc PR A -1
C103 C 1.2801(4) 0.6057(15) 0.1526(7) 0.0649(13) Uani 0.50 1 d PGU A -1
H103 H 1.2929 0.6377 0.1268 0.078 Uiso 0.50 1 calc PR A -1
C104 C 1.3029(3) 0.5428(14) 0.2230(7) 0.0649(13) Uani 0.50 1 d PGU A -1
H104 H 1.3316 0.5339 0.2460 0.078 Uiso 0.50 1 calc PR A -1
C105 C 1.2838(2) 0.4927(10) 0.2599(5) 0.0649(12) Uani 0.50 1 d PGU A -1
C106 C 1.30566(14) 0.4242(10) 0.3351(5) 0.0652(13) Uani 0.50 1 d PGU A -1
C107 C 1.34761(14) 0.3950(14) 0.3768(6) 0.0655(13) Uani 0.50 1 d PGU A -1
H107 H 1.3644 0.4245 0.3585 0.079 Uiso 0.50 1 calc PR A -1
C108 C 1.36495(15) 0.3231(16) 0.4447(6) 0.0656(14) Uani 0.50 1 d PGU A -1
H108 H 1.3931 0.2999 0.4718 0.079 Uiso 0.50 1 calc PR A -1
C109 C 1.3398(2) 0.2858(14) 0.4721(5) 0.0656(14) Uani 0.50 1 d PGU A -1
H109 H 1.3510 0.2397 0.5190 0.079 Uiso 0.50 1 calc PR A -1
C110 C 1.29834(18) 0.3170(10) 0.4297(4) 0.0654(13) Uani 0.50 1 d PGU A -1
H110 H 1.2816 0.2907 0.4487 0.078 Uiso 0.50 1 calc PR A -1
N2 N 1.28073(12) 0.3837(8) 0.3622(3) 0.0652(12) Uani 0.50 1 d PGU A -1
N3 N 1.2190(2) 0.6065(6) 0.3445(4) 0.0655(12) Uani 0.50 1 d PGU A -1
C111 C 1.2322(3) 0.7362(5) 0.3365(6) 0.0659(13) Uani 0.50 1 d PGU A -1
H111 H 1.2434 0.7441 0.3056 0.079 Uiso 0.50 1 calc PR A -1
C112 C 1.2296(4) 0.8557(7) 0.3719(8) 0.0662(13) Uani 0.50 1 d PGU A -1
H112 H 1.2391 0.9430 0.3654 0.079 Uiso 0.50 1 calc PR A -1
C113 C 1.2131(4) 0.8462(10) 0.4167(8) 0.0662(14) Uani 0.50 1 d PGU A -1
H113 H 1.2108 0.9273 0.4405 0.079 Uiso 0.50 1 calc PR A -1
C114 C 1.1998(4) 0.7162(11) 0.4268(6) 0.0658(13) Uani 0.50 1 d PGU A -1
H114 H 1.1882 0.7085 0.4571 0.079 Uiso 0.50 1 calc PR A -1
C115 C 1.2038(3) 0.5968(9) 0.3913(4) 0.0653(12) Uani 0.50 1 d PGU A -1
C116 C 1.1941(3) 0.4509(10) 0.4028(4) 0.0650(12) Uani 0.50 1 d PGU A -1
C117 C 1.1824(3) 0.4129(14) 0.4543(5) 0.0652(12) Uani 0.50 1 d PGU A -1
H117 H 1.1783 0.4836 0.4815 0.078 Uiso 0.50 1 calc PR A -1
C118 C 1.1769(4) 0.2729(15) 0.4658(6) 0.0653(13) Uani 0.50 1 d PGU A -1
H118 H 1.1697 0.2476 0.5012 0.078 Uiso 0.50 1 calc PR A -1
C119 C 1.1823(4) 0.1706(12) 0.4240(6) 0.0652(13) Uani 0.50 1 d PGU A -1
H119 H 1.1782 0.0746 0.4297 0.078 Uiso 0.50 1 calc PR A -1
C120 C 1.1939(3) 0.2118(9) 0.3735(5) 0.0652(12) Uani 0.50 1 d PGU A -1
H120 H 1.1975 0.1417 0.3453 0.078 Uiso 0.50 1 calc PR A -1
N4 N 1.2002(2) 0.3488(8) 0.3630(3) 0.0649(12) Uani 0.50 1 d PGU A -1
N5 N 1.15608(13) 0.4367(8) 0.2024(3) 0.0643(12) Uani 0.50 1 d PGU A -1
C121 C 1.12893(16) 0.5420(10) 0.1897(4) 0.0644(13) Uani 0.50 1 d PGU A -1
H121 H 1.1377 0.6198 0.2228 0.077 Uiso 0.50 1 calc PR A -1
C122 C 1.08886(17) 0.5376(14) 0.1294(5) 0.0645(14) Uani 0.50 1 d PGU A -1
H122 H 1.0715 0.6142 0.1223 0.077 Uiso 0.50 1 calc PR A -1
C123 C 1.07334(17) 0.4291(16) 0.0802(5) 0.0646(14) Uani 0.50 1 d PGU A -1
H123 H 1.0457 0.4256 0.0403 0.078 Uiso 0.50 1 calc PR A -1
C124 C 1.1003(2) 0.3265(14) 0.0925(4) 0.0647(14) Uani 0.50 1 d PGU A -1
H124 H 1.0911 0.2501 0.0585 0.078 Uiso 0.50 1 calc PR A -1
C125 C 1.14079(18) 0.3257(10) 0.1519(3) 0.0647(13) Uani 0.50 1 d PGU A -1
C126 C 1.1713(2) 0.2155(8) 0.1701(4) 0.0650(13) Uani 0.50 1 d PGU A -1
N6 N 1.2089(2) 0.2346(6) 0.2316(4) 0.0649(13) Uani 0.50 1 d PGU A -1
N7 N 1.2311(3) 0.1164(6) 0.2388(6) 0.0654(14) Uani 0.50 1 d PGU A -1
N8 N 1.2067(4) 0.0313(8) 0.1825(7) 0.0656(14) Uani 0.50 1 d PGU A -1
N9 N 1.1685(4) 0.0899(10) 0.1376(6) 0.0655(14) Uani 0.50 1 d PGU A -1

loop_
_atom_site_aniso_label
_atom_site_aniso_U_11
_atom_site_aniso_U_22
_atom_site_aniso_U_33
_atom_site_aniso_U_23
_atom_site_aniso_U_13
_atom_site_aniso_U_12
Pt1 0.0551(9) 0.0573(9) 0.0677(9) 0.000 0.0350(8) 0.000
Pt2 0.0589(9) 0.0602(9) 0.0612(9) 0.000 0.0338(8) 0.000
Pt3 0.0526(9) 0.0574(9) 0.0790(11) 0.000 0.0289(8) 0.000
Pt4 0.0552(6) 0.0680(7) 0.0572(6) 0.0045(5) 0.0226(5) -0.0021(5)
Pt5 0.0577(6) 0.0664(7) 0.0612(6) 0.0005(6) 0.0178(5) 0.0005(6)
Pt6 0.0764(8) 0.0651(7) 0.0688(7) 0.0011(6) 0.0407(6) 0.0005(6)
C1 0.074(5) 0.066(5) 0.062(3) 0.000 0.026(2) 0.000
O1 0.123(19) 0.11(3) 0.057(4) 0.000 0.029(5) 0.000
C2 0.056(3) 0.069(7) 0.104(8) 0.000 0.021(4) 0.000
O2 0.062(5) 0.102(11) 0.107(11) 0.000 0.025(6) 0.000
C3 0.052(3) 0.070(5) 0.063(4) 0.000 0.030(3) 0.000
O3 0.050(4) 0.076(18) 0.079(10) 0.000 0.024(5) 0.000
C4 0.074(10) 0.063(7) 0.069(3) 0.000 0.044(4) 0.000
O4 0.09(2) 0.12(3) 0.071(4) 0.000 0.048(15) 0.000
C5 0.059(4) 0.067(5) 0.097(6) 0.000 0.047(5) 0.000
O5 0.066(7) 0.096(12) 0.100(10) 0.000 0.051(8) 0.000
C6 0.083(8) 0.089(8) 0.085(11) 0.000 0.058(9) 0.000
O6 0.106(12) 0.129(14) 0.114(12) 0.000 0.082(10) 0.000
C7 0.080(5) 0.051(8) 0.057(3) -0.009(11) 0.033(4) -0.006(7)
O7 0.131(16) 0.114(18) 0.071(6) 0.018(13) 0.060(10) 0.041(16)
C8 0.073(5) 0.080(17) 0.075(4) 0.010(12) 0.000(5) 0.030(17)
O8 0.12(2) 0.16(3) 0.081(12) 0.035(17) -0.022(10) -0.03(2)
C9 0.064(3) 0.053(11) 0.109(5) 0.004(7) 0.046(3) 0.003(8)
O9 0.074(4) 0.073(14) 0.154(17) -0.006(14) 0.067(8) 0.004(12)
C10 0.076(3) 0.052(9) 0.054(3) 0.004(8) 0.022(3) 0.005(11)
O10 0.089(6) 0.090(15) 0.054(4) -0.006(11) 0.019(6) -0.021(13)
C11 0.059(4) 0.084(17) 0.099(11) 0.011(16) 0.038(5) -0.016(12)
O11 0.072(12) 0.17(3) 0.23(3) -0.01(3) 0.08(2) -0.013(18)
C12 0.145(12) 0.11(2) 0.104(6) -0.01(2) 0.090(8) 0.03(2)
O12 0.158(12) 0.157(13) 0.121(10) -0.001(8) 0.103(9) 0.001(9)
Ru1 0.0590(14) 0.0693(16) 0.0569(16) 0.0022(13) 0.0293(11) 0.0019(13)
N1 0.0591(17) 0.075(3) 0.058(2) 0.0044(17) 0.0296(15) 0.0017(17)
C101 0.0591(18) 0.075(3) 0.058(2) 0.0046(18) 0.0296(16) 0.0016(19)
C102 0.0590(19) 0.075(3) 0.059(2) 0.0047(19) 0.0296(16) 0.0016(19)
C103 0.0590(19) 0.075(3) 0.059(2) 0.005(2) 0.0295(16) 0.0015(19)
C104 0.0589(18) 0.075(3) 0.059(2) 0.0045(19) 0.0295(15) 0.0016(18)
C105 0.0590(17) 0.075(3) 0.059(2) 0.0045(18) 0.0295(14) 0.0016(17)
C106 0.0591(15) 0.075(3) 0.059(2) 0.0047(18) 0.0292(14) 0.0016(15)
C107 0.0592(15) 0.076(3) 0.059(2) 0.005(2) 0.0291(15) 0.0016(17)
C108 0.0593(16) 0.076(3) 0.059(2) 0.005(2) 0.0290(15) 0.0015(17)
C109 0.0594(17) 0.076(3) 0.059(2) 0.005(2) 0.0289(15) 0.0015(17)
C110 0.0593(16) 0.075(3) 0.059(2) 0.0049(19) 0.0290(14) 0.0015(16)
N2 0.0593(14) 0.075(3) 0.059(2) 0.0048(18) 0.0291(13) 0.0015(14)
N3 0.0657(19) 0.0685(15) 0.0639(16) -0.0002(11) 0.0350(13) -0.0018(13)
C111 0.0659(19) 0.0688(15) 0.0643(18) 0.0002(13) 0.0349(14) -0.0016(14)
C112 0.066(2) 0.0686(16) 0.0646(18) 0.0001(13) 0.0346(14) -0.0014(14)
C113 0.066(2) 0.0685(16) 0.0646(18) -0.0002(13) 0.0347(14) -0.0012(14)
C114 0.0659(19) 0.0684(17) 0.0644(17) -0.0004(12) 0.0350(13) -0.0010(14)
C115 0.0657(18) 0.0684(16) 0.0640(16) -0.0003(11) 0.0354(13) -0.0011(13)
C116 0.0654(18) 0.0685(16) 0.0641(15) -0.0001(11) 0.0359(13) -0.0007(13)
C117 0.0655(19) 0.0685(18) 0.0642(16) 0.0000(13) 0.0359(13) -0.0006(14)
C118 0.0656(19) 0.0684(18) 0.0644(17) 0.0003(13) 0.0358(14) -0.0007(15)
C119 0.0656(19) 0.0682(18) 0.0644(17) 0.0004(13) 0.0358(14) -0.0008(15)
C120 0.0655(19) 0.0682(17) 0.0644(17) 0.0004(13) 0.0358(14) -0.0008(15)
N4 0.0652(18) 0.0682(16) 0.0643(15) 0.0004(12) 0.0359(13) -0.0008(14)
N5 0.0589(14) 0.0684(18) 0.0636(15) 0.0003(12) 0.0306(11) 0.0015(12)
C121 0.0592(15) 0.0682(19) 0.0637(17) 0.0004(13) 0.0306(12) 0.0016(13)
C122 0.0594(16) 0.0681(19) 0.0637(17) 0.0003(14) 0.0306(13) 0.0015(14)
C123 0.0598(16) 0.0682(19) 0.0636(17) 0.0002(14) 0.0308(13) 0.0013(14)
C124 0.0600(16) 0.0683(18) 0.0635(17) 0.0000(13) 0.0307(12) 0.0013(13)
C125 0.0598(15) 0.0686(17) 0.0634(15) -0.0001(12) 0.0306(11) 0.0013(12)
C126 0.0607(16) 0.0691(17) 0.0633(16) -0.0003(12) 0.0311(12) 0.0019(13)
N6 0.0608(17) 0.0698(16) 0.0629(17) -0.0002(12) 0.0316(12) 0.0025(13)
N7 0.0612(17) 0.0696(17) 0.0635(18) 0.0000(13) 0.0312(13) 0.0023(14)
N8 0.0615(18) 0.0693(18) 0.0638(18) -0.0002(13) 0.0312(14) 0.0023(14)
N9 0.0614(17) 0.0692(17) 0.0637(17) -0.0002(13) 0.0311(13) 0.0021(14)

loop_
_atom_type_symbol
_atom_type_description
_atom_type_scat_dispersion_real
_atom_type_scat_dispersion_imag
_atom_type_scat_source
C C 0.0033 0.0016 'International Tables Vol C Tables 4.2.6.8 and 6.1.1.4'
H H 0.0000 0.0000 'International Tables Vol C Tables 4.2.6.8 and 6.1.1.4'
N N 0.0061 0.0033 'International Tables Vol C Tables 4.2.6.8 and 6.1.1.4'
O O 0.0106 0.0060 'International Tables Vol C Tables 4.2.6.8 and 6.1.1.4'
Pt Pt -1.7033 8.3905 'International Tables Vol C Tables 4.2.6.8 and 6.1.1.4'
Ru Ru -1.2594 0.8363 'International Tables Vol C Tables 4.2.6.8 and 6.1.1.4'

loop_
_geom_angle_atom_site_label_1
_geom_angle_atom_site_label_2
_geom_angle_atom_site_label_3
_geom_angle
_geom_angle_site_symmetry_1
_geom_angle_site_symmetry_3
_geom_angle_publ_flag
C4 Pt1 C3 91.9(16) . . ?
C4 Pt1 C5 106.4(16) . . ?
C3 Pt1 C5 161.7(14) . . ?
C4 Pt1 Pt3 157.5(12) . . ?
C3 Pt1 Pt3 110.6(10) . . ?
C5 Pt1 Pt3 51.1(10) . . ?
C4 Pt1 Pt2 142.4(12) . . ?
C3 Pt1 Pt2 50.6(10) . . ?
C5 Pt1 Pt2 111.1(10) . . ?
Pt3 Pt1 Pt2 60.07(6) . . ?
C4 Pt1 Pt6 93.4(3) . 6 ?
C3 Pt1 Pt6 104.90(8) . 6 ?
C5 Pt1 Pt6 74.61(4) . 6 ?
Pt3 Pt1 Pt6 81.14(4) . 6 ?
Pt2 Pt1 Pt6 96.38(4) . 6 ?
C4 Pt1 Pt6 93.4(3) . . ?
C3 Pt1 Pt6 104.90(8) . . ?
C5 Pt1 Pt6 74.61(4) . . ?
Pt3 Pt1 Pt6 81.14(4) . . ?
Pt2 Pt1 Pt6 96.38(4) . . ?
Pt6 Pt1 Pt6 149.16(7) 6 . ?
C6 Pt2 C1 98.2(18) . . ?
C6 Pt2 C3 102.9(17) . . ?
C1 Pt2 C3 158.9(14) . . ?
C6 Pt2 Pt1 151.7(14) . . ?
C1 Pt2 Pt1 110.1(11) . . ?
C3 Pt2 Pt1 48.8(9) . . ?
C6 Pt2 Pt3 148.4(15) . . ?
C1 Pt2 Pt3 50.3(11) . . ?
C3 Pt2 Pt3 108.7(9) . . ?
Pt1 Pt2 Pt3 59.88(6) . . ?
C6 Pt2 Pt4 96.6(3) . . ?
C1 Pt2 Pt4 102.43(17) . . ?
C3 Pt2 Pt4 75.30(7) . . ?
Pt1 Pt2 Pt4 77.76(3) . . ?
Pt3 Pt2 Pt4 91.41(4) . . ?
C6 Pt2 Pt4 96.6(3) . 6 ?
C1 Pt2 Pt4 102.43(17) . 6 ?
C3 Pt2 Pt4 75.30(7) . 6 ?
Pt1 Pt2 Pt4 77.76(3) . 6 ?
Pt3 Pt2 Pt4 91.41(4) . 6 ?
Pt4 Pt2 Pt4 149.79(6) . 6 ?
C2 Pt3 C1 99.4(19) . . ?
C2 Pt3 C5 99.1(19) . . ?
C1 Pt3 C5 161.5(15) . . ?
C2 Pt3 Pt1 150.4(16) . . ?
C1 Pt3 Pt1 110.2(10) . . ?
C5 Pt3 Pt1 51.3(10) . . ?
C2 Pt3 Pt2 149.5(16) . . ?
C1 Pt3 Pt2 50.1(10) . . ?
C5 Pt3 Pt2 111.4(10) . . ?
Pt1 Pt3 Pt2 60.05(6) . . ?
C2 Pt3 Pt5 92.4(3) . 6 ?
C1 Pt3 Pt5 79.07(4) . 6 ?
C5 Pt3 Pt5 100.17(8) . 6 ?
Pt1 Pt3 Pt5 93.18(4) . 6 ?
Pt2 Pt3 Pt5 82.55(4) . 6 ?
C2 Pt3 Pt5 92.4(3) . . ?
C1 Pt3 Pt5 79.07(4) . . ?
C5 Pt3 Pt5 100.17(8) . . ?
Pt1 Pt3 Pt5 93.18(4) . . ?
Pt2 Pt3 Pt5 82.55(4) . . ?
Pt5 Pt3 Pt5 158.10(8) 6 . ?
C11 Pt4 C7 104.6(13) . . ?
C11 Pt4 C10 97.5(12) . . ?
C7 Pt4 C10 157.5(10) . . ?
C11 Pt4 Pt5 153.3(10) . . ?
C7 Pt4 Pt5 48.9(7) . . ?
C10 Pt4 Pt5 108.8(7) . . ?
C11 Pt4 Pt6 146.1(10) . . ?
C7 Pt4 Pt6 109.0(7) . . ?
C10 Pt4 Pt6 48.7(7) . . ?
Pt5 Pt4 Pt6 60.11(4) . . ?
C11 Pt4 Pt4 94.0(10) . 6_565 ?
C7 Pt4 Pt4 90.8(8) . 6_565 ?
C10 Pt4 Pt4 91.7(8) . 6_565 ?
Pt5 Pt4 Pt4 90.03(4) . 6_565 ?
Pt6 Pt4 Pt4 90.14(4) . 6_565 ?
C11 Pt4 Pt2 88.2(10) . . ?
C7 Pt4 Pt2 74.2(8) . . ?
C10 Pt4 Pt2 102.8(8) . . ?
Pt5 Pt4 Pt2 81.53(5) . . ?
Pt6 Pt4 Pt2 96.38(5) . . ?
Pt4 Pt4 Pt2 164.89(3) 6_565 . ?
C8 Pt5 C7 101.8(14) . . ?
C8 Pt5 C9 100.2(14) . . ?
C7 Pt5 C9 157.5(10) . . ?
C8 Pt5 Pt4 151.3(12) . . ?
C7 Pt5 Pt4 49.6(7) . . ?
C9 Pt5 Pt4 108.2(8) . . ?
C8 Pt5 Pt6 148.5(12) . . ?
C7 Pt5 Pt6 109.5(7) . . ?
C9 Pt5 Pt6 48.4(8) . . ?
Pt4 Pt5 Pt6 59.95(4) . . ?
C8 Pt5 Pt5 93.1(10) . 6_565 ?
C7 Pt5 Pt5 90.8(8) . 6_565 ?
C9 Pt5 Pt5 92.9(8) . 6_565 ?
Pt4 Pt5 Pt5 89.96(4) . 6_565 ?
Pt6 Pt5 Pt5 90.11(4) . 6_565 ?
C8 Pt5 Pt3 89.7(11) . . ?
C7 Pt5 Pt3 99.0(8) . . ?
C9 Pt5 Pt3 76.1(8) . . ?
Pt4 Pt5 Pt3 92.71(5) . . ?
Pt6 Pt5 Pt3 82.07(5) . . ?
Pt5 Pt5 Pt3 169.05(4) 6_565 . ?
C12 Pt6 C9 99.0(15) . . ?
C12 Pt6 C10 101.1(15) . . ?
C9 Pt6 C10 159.3(11) . . ?
C12 Pt6 Pt4 151.0(13) . . ?
C9 Pt6 Pt4 109.9(8) . . ?
C10 Pt6 Pt4 49.9(7) . . ?
C12 Pt6 Pt5 149.0(13) . . ?
C9 Pt6 Pt5 50.0(8) . . ?
C10 Pt6 Pt5 109.8(7) . . ?
Pt4 Pt6 Pt5 59.94(4) . . ?
C12 Pt6 Pt6 91.1(12) . 6_565 ?
C9 Pt6 Pt6 92.9(8) . 6_565 ?
C10 Pt6 Pt6 91.6(8) . 6_565 ?
Pt4 Pt6 Pt6 89.86(4) . 6_565 ?
Pt5 Pt6 Pt6 89.89(4) . 6_565 ?
C12 Pt6 Pt1 95.2(12) . . ?
C9 Pt6 Pt1 100.0(8) . . ?
C10 Pt6 Pt1 73.4(8) . . ?
Pt4 Pt6 Pt1 77.83(5) . . ?
Pt5 Pt6 Pt1 91.87(5) . . ?
Pt6 Pt6 Pt1 164.58(3) 6_565 . ?
O1 C1 Pt2 141(4) . . ?
O1 C1 Pt3 139(4) . . ?
Pt2 C1 Pt3 79.6(11) . . ?
O2 C2 Pt3 176(5) . . ?
O3 C3 Pt1 141(3) . . ?
O3 C3 Pt2 138(3) . . ?
Pt1 C3 Pt2 80.7(10) . . ?
O4 C4 Pt1 180(4) . . ?
O5 C5 Pt3 142(3) . . ?
O5 C5 Pt1 140(3) . . ?
Pt3 C5 Pt1 77.6(10) . . ?
O6 C6 Pt2 173(4) . . ?
O7 C7 Pt5 137(2) . . ?
O7 C7 Pt4 141(2) . . ?
Pt5 C7 Pt4 81.6(8) . . ?
O8 C8 Pt5 174(3) . . ?
O9 C9 Pt6 137(3) . . ?
O9 C9 Pt5 141(3) . . ?
Pt6 C9 Pt5 81.7(8) . . ?
O10 C10 Pt6 142(2) . . ?
O10 C10 Pt4 137(2) . . ?
Pt6 C10 Pt4 81.4(8) . . ?
O11 C11 Pt4 175(3) . . ?
O12 C12 Pt6 174(4) . . ?
N6 Ru1 N2 93.5 . . ?
N6 Ru1 N3 171.4 . . ?
N2 Ru1 N3 94.0 . . ?
N6 Ru1 N1 88.4 . . ?
N2 Ru1 N1 78.9 . . ?
N3 Ru1 N1 97.2 . . ?
N6 Ru1 N4 96.8 . . ?
N2 Ru1 N4 96.2 . . ?
N3 Ru1 N4 78.2 . . ?
N1 Ru1 N4 173.2 . . ?
N6 Ru1 N5 77.4 . . ?
N2 Ru1 N5 169.7 . . ?
N3 Ru1 N5 95.5 . . ?
N1 Ru1 N5 95.9 . . ?
N4 Ru1 N5 89.6 . . ?
C105 N1 C101 118.6 . . ?
C105 N1 Ru1 115.7 . . ?
C101 N1 Ru1 125.6 . . ?
N1 C101 C102 121.7 . . ?
N1 C101 H101 119.1 . . ?
C102 C101 H101 119.1 . . ?
C101 C102 C103 119.8 . . ?
C101 C102 H102 120.1 . . ?
C103 C102 H102 120.1 . . ?
C104 C103 C102 118.8 . . ?
C104 C103 H103 120.6 . . ?
C102 C103 H103 120.6 . . ?
C103 C104 C105 120.3 . . ?
C103 C104 H104 119.8 . . ?
C105 C104 H104 119.8 . . ?
N1 C105 C104 120.8 . . ?
N1 C105 C106 115.1 . . ?
C104 C105 C106 124.1 . . ?
N2 C106 C107 120.1 . . ?
N2 C106 C105 114.8 . . ?
C107 C106 C105 125.1 . . ?
C108 C107 C106 120.9 . . ?
C108 C107 H107 119.6 . . ?
C106 C107 H107 119.6 . . ?
C107 C108 C109 118.4 . . ?
C107 C108 H108 120.8 . . ?
C109 C108 H108 120.8 . . ?
C110 C109 C108 119.4 . . ?
C110 C109 H109 120.3 . . ?
C108 C109 H109 120.3 . . ?
N2 C110 C109 122.8 . . ?
N2 C110 H110 118.6 . . ?
C109 C110 H110 118.6 . . ?
C110 N2 C106 118.3 . . ?
C110 N2 Ru1 126.2 . . ?
C106 N2 Ru1 115.3 . . ?
C111 N3 C115 117.6 . . ?
C111 N3 Ru1 126.2 . . ?
C115 N3 Ru1 116.2 . . ?
N3 C111 C112 122.7 . . ?
N3 C111 H111 118.7 . . ?
C112 C111 H111 118.7 . . ?
C113 C112 C111 119.5 . . ?
C113 C112 H112 120.3 . . ?
C111 C112 H112 120.3 . . ?
C112 C113 C114 119.7 . . ?
C112 C113 H113 120.2 . . ?
C114 C113 H113 120.2 . . ?
C113 C114 C115 119.1 . . ?
C113 C114 H114 120.5 . . ?
C115 C114 H114 120.5 . . ?
N3 C115 C114 121.5 . . ?
N3 C115 C116 114.3 . . ?
C114 C115 C116 124.2 . . ?
N4 C116 C117 120.0 . . ?
N4 C116 C115 115.2 . . ?
C117 C116 C115 124.7 . . ?
C118 C117 C116 121.0 . . ?
C118 C117 H117 119.5 . . ?
C116 C117 H117 119.5 . . ?
C117 C118 C119 118.5 . . ?
C117 C118 H118 120.7 . . ?
C119 C118 H118 120.7 . . ?
C118 C119 C120 119.0 . . ?
C118 C119 H119 120.5 . . ?
C120 C119 H119 120.5 . . ?
N4 C120 C119 122.9 . . ?
N4 C120 H120 118.5 . . ?
C119 C120 H120 118.5 . . ?
C120 N4 C116 118.5 . . ?
C120 N4 Ru1 125.9 . . ?
C116 N4 Ru1 115.6 . . ?
C121 N5 C125 115.7 . . ?
C121 N5 Ru1 128.2 . . ?
C125 N5 Ru1 116.0 . . ?
N5 C121 C122 121.6 . . ?
N5 C121 H121 119.2 . . ?
C122 C121 H121 119.2 . . ?
C123 C122 C121 123.3 . . ?
C123 C122 H122 118.4 . . ?
C121 C122 H122 118.4 . . ?
C124 C123 C122 114.8 . . ?
C124 C123 H123 122.6 . . ?
C122 C123 H123 122.6 . . ?
C123 C124 C125 124.2 . . ?
C123 C124 H124 117.9 . . ?
C125 C124 H124 117.9 . . ?
N5 C125 C124 120.3 . . ?
N5 C125 C126 112.6 . . ?
C124 C125 C126 127.1 . . ?
N6 C126 N9 111.2 . . ?
N6 C126 C125 117.4 . . ?
N9 C126 C125 131.3 . . ?
C126 N6 N7 106.6 . . ?
C126 N6 Ru1 116.5 . . ?
N7 N6 Ru1 136.9 . . ?
N8 N7 N6 107.1 . . ?
N7 N8 N9 111.2 . . ?
C126 N9 N8 103.9 . . ?

loop_
_geom_bond_atom_site_label_1
_geom_bond_atom_site_label_2
_geom_bond_distance
_geom_bond_site_symmetry_2
_geom_bond_publ_flag
Pt1 C4 1.86(3) . ?
Pt1 C3 2.03(3) . ?
Pt1 C5 2.12(3) . ?
Pt1 Pt3 2.655(2) . ?
Pt1 Pt2 2.660(2) . ?
Pt1 Pt6 3.2361(14) 6 ?
Pt1 Pt6 3.2361(14) . ?
Pt2 C6 1.79(3) . ?
Pt2 C1 2.08(4) . ?
Pt2 C3 2.08(3) . ?
Pt2 Pt3 2.661(2) . ?
Pt2 Pt4 3.2382(13) . ?
Pt2 Pt4 3.2382(13) 6 ?
Pt3 C2 1.86(3) . ?
Pt3 C1 2.08(4) . ?
Pt3 C5 2.12(4) . ?
Pt3 Pt5 3.1826(13) 6 ?
Pt3 Pt5 3.1826(13) . ?
Pt4 C11 1.84(2) . ?
Pt4 C7 2.04(2) . ?
Pt4 C10 2.06(2) . ?
Pt4 Pt5 2.6573(15) . ?
Pt4 Pt6 2.6575(17) . ?
Pt4 Pt4 3.108(3) 6_565 ?
Pt5 C8 1.83(2) . ?
Pt5 C7 2.02(3) . ?
Pt5 C9 2.06(3) . ?
Pt5 Pt6 2.6618(16) . ?
Pt5 Pt5 3.111(3) 6_565 ?
Pt6 C12 1.81(3) . ?
Pt6 C9 2.01(3) . ?
Pt6 C10 2.02(2) . ?
Pt6 Pt6 3.121(3) 6_565 ?
C1 O1 1.160(18) . ?
C2 O2 1.155(18) . ?
C3 O3 1.155(18) . ?
C4 O4 1.138(18) . ?
C5 O5 1.163(18) . ?
C6 O6 1.161(18) . ?
C7 O7 1.166(16) . ?
C8 O8 1.144(17) . ?
C9 O9 1.156(17) . ?
C10 O10 1.159(16) . ?
C11 O11 1.159(17) . ?
C12 O12 1.156(17) . ?
Ru1 N6 2.0399 . ?
Ru1 N2 2.0485 . ?
Ru1 N3 2.0561 . ?
Ru1 N1 2.0570 . ?
Ru1 N4 2.0627 . ?
Ru1 N5 2.0851 . ?
N1 C105 1.3500 . ?
N1 C101 1.3564 . ?
C101 C102 1.3628 . ?
C101 H101 0.9300 . ?
C102 C103 1.3684 . ?
C102 H102 0.9300 . ?
C103 C104 1.3671 . ?
C103 H103 0.9300 . ?
C104 C105 1.3739 . ?
C104 H104 0.9300 . ?
C105 C106 1.4608 . ?
C106 N2 1.3725 . ?
C106 C107 1.3755 . ?
C107 C108 1.3659 . ?
C107 H107 0.9300 . ?
C108 C109 1.3733 . ?
C108 H108 0.9300 . ?
C109 C110 1.3656 . ?
C109 H109 0.9300 . ?
C110 N2 1.3347 . ?
C110 H110 0.9300 . ?
N3 C111 1.3525 . ?
N3 C115 1.3539 . ?
C111 C112 1.3638 . ?
C111 H111 0.9300 . ?
C112 C113 1.3531 . ?
C112 H112 0.9300 . ?
C113 C114 1.3728 . ?
C113 H113 0.9300 . ?
C114 C115 1.3845 . ?
C114 H114 0.9300 . ?
C115 C116 1.4652 . ?
C116 N4 1.3536 . ?
C116 C117 1.3843 . ?
C117 C118 1.3660 . ?
C117 H117 0.9300 . ?
C118 C119 1.3693 . ?
C118 H118 0.9300 . ?
C119 C120 1.3696 . ?
C119 H119 0.9300 . ?
C120 N4 1.3422 . ?
C120 H120 0.9300 . ?
N5 C121 1.3441 . ?
N5 C125 1.3642 . ?
C121 C122 1.3626 . ?
C121 H121 0.9300 . ?
C122 C123 1.3319 . ?
C122 H122 0.9300 . ?
C123 C124 1.3232 . ?
C123 H123 0.9300 . ?
C124 C125 1.3662 . ?
C124 H124 0.9300 . ?
C125 C126 1.4422 . ?
C126 N6 1.3255 . ?
C126 N9 1.3283 . ?
N6 N7 1.3491 . ?
N7 N8 1.3048 . ?
N8 N9 1.3531 . ?
